data_6000340
loop_
_publ_author_name
'Weller, M. T.'
'Skinner, S. J.'

_publ_section_title
;
 Ba~3~Mn~2~O~8~ determined from neutron powder diffraction
;
_journal_issue 2
_journal_name_full 'Acta Crystallographica C'
_journal_page_first 154
_journal_page_last 156
_journal_paper_doi 10.1107/S0108270198011871
_journal_volume 55
_journal_year 1999
_chemical_formula_sum 'Ba3 Mn2 O8'
_space_group_crystal_system trigonal
_space_group_IT_number 166
_space_group_name_Hall '-R 3 2"'
_space_group_name_H-M_alt 'R -3 m :H'
_cell_angle_alpha 90.0
_cell_angle_beta 90.0
_cell_angle_gamma 120.0
_cell_formula_units_Z 3
_cell_length_a 5.710728(16)
_cell_length_b 5.710728(16)
_cell_length_c 21.44383(10)
_cell_volume 699.03
_cod_duplicate_entry 2008132
_cod_database_code 6000340

loop_
_space_group_symop_id
_space_group_symop_operation_xyz
1 x,y,z
2 -y,x-y,z
3 -x+y,-x,z
4 y,x,-z
5 -x,-x+y,-z
6 x-y,-y,-z
7 -x,-y,-z
8 y,-x+y,-z
9 x-y,x,-z
10 -y,-x,z
11 x,x-y,z
12 -x+y,y,z
13 x+2/3,y+1/3,z+1/3
14 -y+2/3,x-y+1/3,z+1/3
15 -x+y+2/3,-x+1/3,z+1/3
16 y+2/3,x+1/3,-z+1/3
17 -x+2/3,-x+y+1/3,-z+1/3
18 x-y+2/3,-y+1/3,-z+1/3
19 -x+2/3,-y+1/3,-z+1/3
20 y+2/3,-x+y+1/3,-z+1/3
21 x-y+2/3,x+1/3,-z+1/3
22 -y+2/3,-x+1/3,z+1/3
23 x+2/3,x-y+1/3,z+1/3
24 -x+y+2/3,y+1/3,z+1/3
25 x+1/3,y+2/3,z+2/3
26 -y+1/3,x-y+2/3,z+2/3
27 -x+y+1/3,-x+2/3,z+2/3
28 y+1/3,x+2/3,-z+2/3
29 -x+1/3,-x+y+2/3,-z+2/3
30 x-y+1/3,-y+2/3,-z+2/3
31 -x+1/3,-y+2/3,-z+2/3
32 y+1/3,-x+y+2/3,-z+2/3
33 x-y+1/3,x+2/3,-z+2/3
34 -y+1/3,-x+2/3,z+2/3
35 x+1/3,x-y+2/3,z+2/3
36 -x+y+1/3,y+2/3,z+2/3

loop_
_atom_site_label
_atom_site_fract_x
_atom_site_fract_y
_atom_site_fract_z
_atom_site_U_iso_or_equiv
_atom_site_thermal_displace_type
_atom_site_occupancy
Ba1 0 0 0 0.0149(5) Uiso 1
Mn1 0 0 0.40708(10) 0.0094(5) Uiso 1
Ba2 0 0 0.20692(6) 0.0082(4) Uiso 1
O1 0.16175(12) 0.3235(2) 0.56538(4) 0.0134(2) Uiso 1
O2 0 0 0.32914(7) 0.0257(4) Uiso 1
